data_2013750
loop_
_publ_author_name
'Rademeyer, Melanie'

_publ_section_title
;
 Bis(benzylammonium) hexachlorotin(IV)
;
_journal_issue 2
_journal_name_full 'Acta Crystallographica Section C'
_journal_page_first m55
_journal_page_last m56
_journal_paper_doi 10.1107/S0108270103028270
_journal_volume 60
_journal_year 2004
_chemical_formula_iupac '(C7 H10 N1)2 [Sn Cl6]'
_chemical_formula_moiety '2C7 H10 N + , Cl6 Sn 2-'
_chemical_formula_sum 'C14 H20 Cl6 N2 Sn'
_chemical_formula_weight 547.71
_chemical_name_systematic
;
bis(benzylammonium) hexachlorotin(IV)
;
_space_group_IT_number 14
_symmetry_cell_setting monoclinic
_symmetry_space_group_name_Hall '-P 2ybc'
_symmetry_space_group_name_H-M 'P 1 21/c 1'
_atom_sites_solution_hydrogens geom
_atom_sites_solution_primary direct
_atom_sites_solution_secondary difmap
_audit_creation_method SHELXL97
_cell_angle_alpha 90.00
_cell_angle_beta 94.97(3)
_cell_angle_gamma 90.00
_cell_formula_units_Z 4
_cell_length_a 7.612(2)
_cell_length_b 12.409(8)
_cell_length_c 22.032(7)
_cell_measurement_reflns_used 60
_cell_measurement_temperature 180(2)
_cell_measurement_theta_max 32
_cell_measurement_theta_min 2
_cell_volume 2073.3(16)
_computing_cell_refinement CrysAlisCCD
_computing_data_collection 'CrysAlisCCD (Oxford Diffraction, 2003)'
_computing_data_reduction 'CrysAlisRED (Oxford Diffraction, 2003)'
_computing_molecular_graphics 'ORTEP-3 for Windows (Farrugia, 1997) and Mercury (Bruno et al., 2002)'
_computing_publication_material 'PLATON (Spek, 2003) and WinGX (Farrugia, 1999)'
_computing_structure_refinement 'SHELXL97 (Sheldrick, 1997)'
_computing_structure_solution 'SHELXS97 (Sheldrick, 1997)'
_diffrn_ambient_temperature 293(2)
_diffrn_measured_fraction_theta_full 0.993
_diffrn_measured_fraction_theta_max 0.899
_diffrn_measurement_device_type 'Oxford XCALIBUR2'
_diffrn_measurement_method \w/\f
_diffrn_radiation_monochromator graphite
_diffrn_radiation_source 'fine-focus sealed tube'
_diffrn_radiation_type MoK\a
_diffrn_radiation_wavelength 0.71073
_diffrn_reflns_av_R_equivalents 0.037
_diffrn_reflns_av_sigmaI/netI 0.030
_diffrn_reflns_limit_h_max 11
_diffrn_reflns_limit_h_min -11
_diffrn_reflns_limit_k_max 18
_diffrn_reflns_limit_k_min -11
_diffrn_reflns_limit_l_max 32
_diffrn_reflns_limit_l_min -32
_diffrn_reflns_number 19081
_diffrn_reflns_theta_full 25.00
_diffrn_reflns_theta_max 31.98
_diffrn_reflns_theta_min 4.31
_diffrn_standards_decay_% 0.02
_diffrn_standards_interval_count 0
_diffrn_standards_interval_time 0
_diffrn_standards_number 0
_exptl_absorpt_coefficient_mu 2.005
_exptl_absorpt_correction_T_max 0.741
_exptl_absorpt_correction_T_min 0.350
_exptl_absorpt_correction_type multi-scan
_exptl_absorpt_process_details '(Blessing, 1995)'
_exptl_crystal_colour colourless
_exptl_crystal_density_diffrn 1.755
_exptl_crystal_density_meas ?
_exptl_crystal_density_method 'not measured'
_exptl_crystal_description plate
_exptl_crystal_F_000 1080
_exptl_crystal_size_max 0.60
_exptl_crystal_size_mid 0.30
_exptl_crystal_size_min 0.15
_refine_diff_density_max 1.63
_refine_diff_density_min -0.99
_refine_ls_extinction_method none
_refine_ls_goodness_of_fit_ref 1.155
_refine_ls_hydrogen_treatment constr
_refine_ls_matrix_type full
_refine_ls_number_parameters 208
_refine_ls_number_reflns 6478
_refine_ls_number_restraints 0
_refine_ls_restrained_S_all 1.155
_refine_ls_R_factor_all 0.063
_refine_ls_R_factor_gt 0.053
_refine_ls_shift/su_max 0.001
_refine_ls_shift/su_mean 0.000
_refine_ls_structure_factor_coef Fsqd
_refine_ls_weighting_details 'calc w = 1/[\s^2^(Fo^2^)+(0.0289P)^2^+10.027P] where P=(Fo^2^+2Fc^2^)/3'
_refine_ls_weighting_scheme calc
_refine_ls_wR_factor_gt 0.115
_refine_ls_wR_factor_ref 0.120
_reflns_number_gt 5440
_reflns_number_total 6478
_reflns_threshold_expression I>2\s(I)
_cod_data_source_file dn1036.cif
_cod_data_source_block I
_cod_depositor_comments
;
The following automatic conversions were performed:

'_exptl_crystal_density_meas' value 'not measured' was changed to '?'
- the value is perceived as not measured.

Automatic conversion script
Id: cif_fix_values 3008 2015-01-20 13:52:24Z robertas 
;
_cod_original_sg_symbol_H-M 'P 21/c'
_cod_database_code 2013750
_cod_database_fobs_code 2013750

loop_
_symmetry_equiv_pos_as_xyz
'x, y, z'
'-x, y+1/2, -z+1/2'
'-x, -y, -z'
'x, -y-1/2, z-1/2'

loop_
_atom_site_label
_atom_site_fract_x
_atom_site_fract_y
_atom_site_fract_z
_atom_site_U_iso_or_equiv
_atom_site_adp_type
_atom_site_calc_flag
_atom_site_refinement_flags
_atom_site_occupancy
_atom_site_disorder_assembly
_atom_site_disorder_group
_atom_site_type_symbol
Cl5 0.48070(14) 0.33856(8) 0.55138(5) 0.0291(2) Uani d . 1 . . Cl
Cl6 0.49073(14) 0.16277(9) 0.43489(5) 0.0349(2) Uani d . 1 . . Cl
C12 0.4744(8) 0.5242(7) 0.2197(3) 0.063(2) Uani d . 1 . . C
H15 0.4053 0.5476 0.1853 0.075 Uiso calc R 1 . . H
Sn1 0.25441(3) 0.24764(2) 0.484682(12) 0.02183(8) Uani d . 1 . . Sn
Cl1 0.02572(13) 0.15450(8) 0.42163(5) 0.02754(19) Uani d . 1 . . Cl
Cl4 0.25178(14) 0.09985(8) 0.55657(5) 0.0321(2) Uani d . 1 . . Cl
Cl2 0.02431(13) 0.33948(8) 0.53704(5) 0.0288(2) Uani d . 1 . . Cl
Cl3 0.25841(14) 0.39715(9) 0.41525(5) 0.0313(2) Uani d . 1 . . Cl
N1 0.8088(5) 0.1044(3) 0.55234(16) 0.0322(8) Uani d . 1 . . N
H1A 0.7401 0.0752 0.5220 0.048 Uiso calc R 1 . . H
H1B 0.9116 0.0699 0.5564 0.048 Uiso calc R 1 . . H
H1C 0.8270 0.1736 0.5442 0.048 Uiso calc R 1 . . H
N2 0.7033(5) 0.4247(3) 0.43412(18) 0.0336(8) Uani d . 1 . . N
H2A 0.7760 0.4016 0.4652 0.050 Uiso calc R 1 . . H
H2B 0.6069 0.3837 0.4308 0.050 Uiso calc R 1 . . H
H2C 0.6731 0.4927 0.4406 0.050 Uiso calc R 1 . . H
C2 0.8321(5) 0.1437(3) 0.66316(18) 0.0254(7) Uani d . 1 . . C
C3 0.9460(6) 0.0800(4) 0.6999(2) 0.0332(9) Uani d . 1 . . C
H5 0.9581 0.0074 0.6906 0.040 Uiso calc R 1 . . H
C1 0.7207(6) 0.0953(4) 0.6104(2) 0.0303(8) Uani d . 1 . . C
H7A 0.6992 0.0199 0.6188 0.036 Uiso calc R 1 . . H
H7B 0.6077 0.1318 0.6057 0.036 Uiso calc R 1 . . H
C6 0.9124(8) 0.2941(5) 0.7279(3) 0.0488(13) Uani d . 1 . . C
H2 0.9010 0.3667 0.7374 0.059 Uiso calc R 1 . . H
C7 0.8154(7) 0.2523(4) 0.6771(2) 0.0384(10) Uani d . 1 . . C
H3 0.7399 0.2963 0.6527 0.046 Uiso calc R 1 . . H
C4 1.0419(6) 0.1228(5) 0.7502(2) 0.0398(11) Uani d . 1 . . C
H6 1.1181 0.0790 0.7745 0.048 Uiso calc R 1 . . H
C8 0.7933(7) 0.4178(5) 0.3767(2) 0.0413(11) Uani d . 1 . . C
H8A 0.8275 0.3437 0.3702 0.050 Uiso calc R 1 . . H
H8B 0.8997 0.4612 0.3809 0.050 Uiso calc R 1 . . H
C9 0.6774(6) 0.4561(4) 0.3226(2) 0.0280(8) Uani d . 1 . . C
C10 0.6816(8) 0.5626(4) 0.3057(3) 0.0441(12) Uani d . 1 . . C
H10 0.7515 0.6115 0.3288 0.053 Uiso calc R 1 . . H
C5 1.0252(7) 0.2303(5) 0.7644(2) 0.0450(13) Uani d . 1 . . C
H1 1.0895 0.2594 0.7983 0.054 Uiso calc R 1 . . H
C13 0.4712(7) 0.4177(6) 0.2367(3) 0.0542(16) Uani d . 1 . . C
H13 0.4014 0.3685 0.2137 0.065 Uiso calc R 1 . . H
C14 0.5724(7) 0.3847(5) 0.2882(2) 0.0415(11) Uani d . 1 . . C
H11 0.5699 0.3127 0.2999 0.050 Uiso calc R 1 . . H
C11 0.5807(11) 0.5963(5) 0.2538(3) 0.065(2) Uani d . 1 . . C
H12 0.5844 0.6681 0.2418 0.078 Uiso calc R 1 . . H

loop_
_atom_site_aniso_label
_atom_site_aniso_U_11
_atom_site_aniso_U_22
_atom_site_aniso_U_33
_atom_site_aniso_U_12
_atom_site_aniso_U_13
_atom_site_aniso_U_23
Cl5 0.0273(5) 0.0281(4) 0.0302(5) -0.0059(4) -0.0067(4) -0.0032(4)
Cl6 0.0266(5) 0.0359(5) 0.0425(6) 0.0043(4) 0.0044(4) -0.0109(4)
C12 0.042(3) 0.114(6) 0.033(3) 0.029(4) 0.005(2) 0.013(3)
Sn1 0.02060(12) 0.01940(12) 0.02497(13) -0.00183(9) -0.00103(9) -0.00042(9)
Cl1 0.0265(4) 0.0260(4) 0.0290(5) -0.0056(3) -0.0044(3) -0.0028(3)
Cl4 0.0296(5) 0.0273(5) 0.0378(5) -0.0054(4) -0.0067(4) 0.0109(4)
Cl2 0.0275(5) 0.0296(5) 0.0297(5) 0.0027(4) 0.0045(4) -0.0034(4)
Cl3 0.0264(5) 0.0321(5) 0.0346(5) -0.0056(4) -0.0026(4) 0.0120(4)
N1 0.0332(19) 0.037(2) 0.0252(17) -0.0062(16) -0.0023(14) -0.0005(15)
N2 0.0307(19) 0.036(2) 0.0329(19) 0.0014(16) -0.0027(15) 0.0069(16)
C2 0.0249(18) 0.0275(19) 0.0239(18) -0.0037(15) 0.0025(14) -0.0026(14)
C3 0.035(2) 0.036(2) 0.029(2) 0.0052(18) 0.0029(17) -0.0017(17)
C1 0.031(2) 0.031(2) 0.029(2) -0.0058(17) 0.0026(16) -0.0020(16)
C6 0.064(4) 0.036(3) 0.046(3) -0.012(3) 0.000(3) -0.014(2)
C7 0.046(3) 0.029(2) 0.038(2) 0.003(2) -0.006(2) -0.0057(19)
C4 0.029(2) 0.060(3) 0.030(2) 0.004(2) -0.0005(17) 0.002(2)
C8 0.034(2) 0.051(3) 0.039(3) 0.018(2) 0.0052(19) 0.001(2)
C9 0.0262(19) 0.030(2) 0.029(2) 0.0032(15) 0.0064(15) 0.0011(16)
C10 0.059(3) 0.028(2) 0.046(3) 0.001(2) 0.011(2) -0.001(2)
C5 0.039(3) 0.066(4) 0.029(2) -0.015(2) -0.0002(19) -0.013(2)
C13 0.032(3) 0.097(5) 0.034(3) -0.014(3) 0.002(2) -0.005(3)
C14 0.042(3) 0.043(3) 0.040(3) -0.011(2) 0.007(2) -0.001(2)
C11 0.091(5) 0.046(3) 0.061(4) 0.032(4) 0.024(4) 0.025(3)

loop_
_atom_type_symbol
_atom_type_description
_atom_type_scat_dispersion_real
_atom_type_scat_dispersion_imag
_atom_type_scat_source
C C 0.0033 0.0016 'International Tables Vol C Tables 4.2.6.8 and 6.1.1.4'
H H 0.0000 0.0000 'International Tables Vol C Tables 4.2.6.8 and 6.1.1.4'
Cl Cl 0.1484 0.1585 'International Tables Vol C Tables 4.2.6.8 and 6.1.1.4'
N N 0.0061 0.0033 'International Tables Vol C Tables 4.2.6.8 and 6.1.1.4'
Sn Sn -0.6537 1.4246 'International Tables Vol C Tables 4.2.6.8 and 6.1.1.4'

loop_
_geom_angle_atom_site_label_1
_geom_angle_atom_site_label_2
_geom_angle_atom_site_label_3
_geom_angle
C13 C12 C11 119.8(5)
C13 C12 H15 120.1
C11 C12 H15 120.1
Cl3 Sn1 Cl1 92.94(5)
Cl3 Sn1 Cl4 178.69(4)
Cl1 Sn1 Cl4 88.14(5)
Cl3 Sn1 Cl6 89.80(5)
Cl1 Sn1 Cl6 93.30(4)
Cl4 Sn1 Cl6 90.88(5)
Cl3 Sn1 Cl5 88.81(5)
Cl1 Sn1 Cl5 177.96(4)
Cl4 Sn1 Cl5 90.09(5)
Cl6 Sn1 Cl5 87.75(5)
Cl3 Sn1 Cl2 89.41(5)
Cl1 Sn1 Cl2 89.11(4)
Cl4 Sn1 Cl2 89.86(5)
Cl6 Sn1 Cl2 177.50(4)
Cl5 Sn1 Cl2 89.86(4)
C1 N1 H1A 109.5
C1 N1 H1B 109.5
H1A N1 H1B 109.5
C1 N1 H1C 109.5
H1A N1 H1C 109.5
H1B N1 H1C 109.5
C8 N2 H2A 109.5
C8 N2 H2B 109.5
H2A N2 H2B 109.5
C8 N2 H2C 109.5
H2A N2 H2C 109.5
H2B N2 H2C 109.5
C3 C2 C7 119.3(4)
C3 C2 C1 120.5(4)
C7 C2 C1 120.2(4)
C4 C3 C2 120.8(5)
C4 C3 H5 119.6
C2 C3 H5 119.6
N1 C1 C2 111.4(4)
N1 C1 H7A 109.3
C2 C1 H7A 109.3
N1 C1 H7B 109.3
C2 C1 H7B 109.3
H7A C1 H7B 108.0
C5 C6 C7 121.2(5)
C5 C6 H2 119.4
C7 C6 H2 119.4
C6 C7 C2 119.3(5)
C6 C7 H3 120.4
C2 C7 H3 120.4
C3 C4 C5 120.2(5)
C3 C4 H6 119.9
C5 C4 H6 119.9
N2 C8 C9 112.0(4)
N2 C8 H8A 109.2
C9 C8 H8A 109.2
N2 C8 H8B 109.2
C9 C8 H8B 109.2
H8A C8 H8B 107.9
C10 C9 C14 119.7(5)
C10 C9 C8 119.7(5)
C14 C9 C8 120.6(5)
C9 C10 C11 119.4(6)
C9 C10 H10 120.3
C11 C10 H10 120.3
C6 C5 C4 119.3(5)
C6 C5 H1 120.4
C4 C5 H1 120.4
C12 C13 C14 119.3(6)
C12 C13 H13 120.4
C14 C13 H13 120.4
C13 C14 C9 121.3(5)
C13 C14 H11 119.4
C9 C14 H11 119.4
C12 C11 C10 120.5(6)
C12 C11 H12 119.7
C10 C11 H12 119.7

loop_
_geom_bond_atom_site_label_1
_geom_bond_atom_site_label_2
_geom_bond_site_symmetry_2
_geom_bond_distance
_geom_bond_publ_flag
Sn1 Cl5 . 2.4415(12) yes
Sn1 Cl6 . 2.4271(13) yes
C12 C13 . 1.374(11) ?
C12 C11 . 1.384(11) ?
C12 H15 . 0.9300 ?
Sn1 Cl3 . 2.4064(14) yes
Sn1 Cl1 . 2.4242(12) yes
Sn1 Cl4 . 2.4244(14) yes
Sn1 Cl2 . 2.4590(12) yes
N1 C1 . 1.500(6) ?
N1 H1A . 0.8900 ?
N1 H1B . 0.8900 ?
N1 H1C . 0.8900 ?
N2 C8 . 1.492(6) ?
N2 H2A . 0.8900 ?
N2 H2B . 0.8900 ?
N2 H2C . 0.8900 ?
C2 C3 . 1.382(6) ?
C2 C7 . 1.390(6) ?
C2 C1 . 1.503(6) ?
C3 C4 . 1.379(7) ?
C3 H5 . 0.9300 ?
C1 H7A . 0.9700 ?
C1 H7B . 0.9700 ?
C6 C5 . 1.376(9) ?
C6 C7 . 1.386(7) ?
C6 H2 . 0.9300 ?
C7 H3 . 0.9300 ?
C4 C5 . 1.379(8) ?
C4 H6 . 0.9300 ?
C8 C9 . 1.498(6) ?
C8 H8A . 0.9700 ?
C8 H8B . 0.9700 ?
C9 C10 . 1.374(7) ?
C9 C14 . 1.377(7) ?
C10 C11 . 1.386(9) ?
C10 H10 . 0.9300 ?
C5 H1 . 0.9300 ?
C13 C14 . 1.377(8) ?
C13 H13 . 0.9300 ?
C14 H11 . 0.9300 ?
C11 H12 . 0.9300 ?

loop_
_geom_hbond_atom_site_label_D
_geom_hbond_atom_site_label_H
_geom_hbond_atom_site_label_A
_geom_hbond_site_symmetry_A
_geom_hbond_distance_DH
_geom_hbond_distance_HA
_geom_hbond_distance_DA
_geom_hbond_angle_DHA
N1 H1A Cl4 3_656 0.89 2.78 3.494(4) 138
N1 H1A Cl6 . 0.89 2.80 3.464(4) 133
N1 H1B Cl4 1_655 0.89 2.62 3.366(4) 143
N1 H1B Cl1 3_656 0.89 2.86 3.481(5) 128
N1 H1C Cl2 1_655 0.89 2.56 3.377(4) 153
N2 H2A Cl2 1_655 0.89 2.48 3.357(4) 169
N2 H2B Cl3 . 0.89 2.65 3.393(4) 142
N2 H2B Cl6 . 0.89 2.88 3.631(5) 142
N2 H2B Cl5 . 0.89 2.96 3.383(4) 111
N2 H2C Cl5 3_666 0.89 2.41 3.282(5) 166
